data_7101792
loop_
_publ_author_name
'le Roex, Tanya'
'Nassimbeni, Luigi R'
'Weber, Edwin'

_publ_section_title
;
 Clathrates with mixed guests.
;
_journal_issue 11
_journal_name_full 'Chemical communications (Cambridge, England)'
_journal_page_first 1124
_journal_page_last 1126
_journal_paper_doi 10.1039/b618782j
_journal_year 2007
_chemical_formula_moiety '1.5(C28 H18 O2). (C2 H6 O). (C2 H3 N)'
_chemical_formula_sum 'C46 H36 N O4'
_chemical_formula_weight 666.76
_chemical_name_common
;1.5(9,9'-(ethyne-1,2-diyl)difluoren-9-ol). (ethanol).
(acetonitrile) clathrate
;
_chemical_name_systematic
;
1.5(9,9'-(ethyne-1,2-diyl)difluoren-9-ol). (ethanol). (acetonitrile) clathrate
;
_space_group_IT_number 2
_symmetry_cell_setting triclinic
_symmetry_space_group_name_Hall '-P 1'
_symmetry_space_group_name_H-M 'P -1'
_atom_sites_solution_hydrogens geom
_atom_sites_solution_primary direct
_atom_sites_solution_secondary difmap
_audit_creation_method SHELXL-97
_cell_angle_alpha 80.21(3)
_cell_angle_beta 87.41(3)
_cell_angle_gamma 89.34(3)
_cell_formula_units_Z 2
_cell_length_a 9.7084(19)
_cell_length_b 11.562(2)
_cell_length_c 16.045(3)
_cell_measurement_reflns_used 31711
_cell_measurement_temperature 173(2)
_cell_measurement_theta_max 27.88
_cell_measurement_theta_min 1.02
_cell_volume 1772.9(6)
_computing_cell_refinement 'Collect (Nonius, 2000)'
_computing_data_collection 'Collect (Nonius, 2000)'
_computing_data_reduction 'Collect (Nonius, 2000)'
_computing_molecular_graphics 'XSEED, a graphical interface to SHELX (1999)'
_computing_publication_material 'SHELXL-97 (Sheldrick, 1997)'
_computing_structure_refinement 'SHELXL-97 (Sheldrick, 1997)'
_computing_structure_solution 'SHELXS-97 (Sheldrick, 1990)'
_diffrn_ambient_temperature 173(2)
_diffrn_measured_fraction_theta_full 0.979
_diffrn_measured_fraction_theta_max 0.979
_diffrn_measurement_device_type 'Nonius Kappa CCD'
_diffrn_measurement_method 'combination of phi and omega'
_diffrn_radiation_monochromator graphite
_diffrn_radiation_source 'fine-focus sealed tube'
_diffrn_radiation_type MoK\a
_diffrn_radiation_wavelength 0.71073
_diffrn_reflns_av_R_equivalents 0.0310
_diffrn_reflns_av_sigmaI/netI 0.0646
_diffrn_reflns_limit_h_max 12
_diffrn_reflns_limit_h_min -12
_diffrn_reflns_limit_k_max 14
_diffrn_reflns_limit_k_min -15
_diffrn_reflns_limit_l_max 20
_diffrn_reflns_limit_l_min -21
_diffrn_reflns_number 15234
_diffrn_reflns_theta_full 27.85
_diffrn_reflns_theta_max 27.85
_diffrn_reflns_theta_min 3.58
_exptl_absorpt_coefficient_mu 0.079
_exptl_absorpt_correction_type none
_exptl_crystal_colour colourless
_exptl_crystal_density_diffrn 1.249
_exptl_crystal_density_meas ?
_exptl_crystal_density_method .
_exptl_crystal_description 'clear plates'
_exptl_crystal_F_000 702
_exptl_crystal_size_max 0.28
_exptl_crystal_size_mid 0.25
_exptl_crystal_size_min 0.12
_refine_diff_density_max 0.236
_refine_diff_density_min -0.208
_refine_diff_density_rms 0.044
_refine_ls_extinction_method none
_refine_ls_goodness_of_fit_ref 1.034
_refine_ls_hydrogen_treatment mixed
_refine_ls_matrix_type full
_refine_ls_number_parameters 478
_refine_ls_number_reflns 8256
_refine_ls_number_restraints 0
_refine_ls_restrained_S_all 1.034
_refine_ls_R_factor_all 0.0819
_refine_ls_R_factor_gt 0.0415
_refine_ls_shift/su_max 0.000
_refine_ls_shift/su_mean 0.000
_refine_ls_structure_factor_coef Fsqd
_refine_ls_weighting_details 'calc w=1/[\s^2^(Fo^2^)+(0.0503P)^2^+0.0000P] where P=(Fo^2^+2Fc^2^)/3'
_refine_ls_weighting_scheme calc
_refine_ls_wR_factor_gt 0.0909
_refine_ls_wR_factor_ref 0.1017
_reflns_number_gt 5423
_reflns_number_total 8256
_reflns_threshold_expression >2sigma(I)
_cod_data_source_file b618782j.txt
_cod_data_source_block 1.5H2.EtOH.MeCN
_cod_original_sg_symbol_H-M P-1
_cod_database_code 7101792

loop_
_symmetry_equiv_pos_as_xyz
'x, y, z'
'-x, -y, -z'

loop_
_atom_site_label
_atom_site_type_symbol
_atom_site_fract_x
_atom_site_fract_y
_atom_site_fract_z
_atom_site_U_iso_or_equiv
_atom_site_adp_type
_atom_site_occupancy
_atom_site_symmetry_multiplicity
_atom_site_calc_flag
_atom_site_refinement_flags
C1 C -0.23985(13) 0.55147(12) 0.28190(9) 0.0257(3) Uani 1 1 d .
H1 H -0.2265 0.5969 0.2270 0.031 Uiso 1 1 calc R
C2 C -0.36992(14) 0.54137(13) 0.32313(10) 0.0324(4) Uani 1 1 d .
H2 H -0.4469 0.5795 0.2956 0.039 Uiso 1 1 calc R
C3 C -0.38807(14) 0.47656(14) 0.40356(10) 0.0354(4) Uani 1 1 d .
H3 H -0.4775 0.4708 0.4304 0.042 Uiso 1 1 calc R
C4 C -0.27800(13) 0.41968(13) 0.44593(10) 0.0310(3) Uani 1 1 d .
H4 H -0.2911 0.3760 0.5014 0.037 Uiso 1 1 calc R
C5 C 0.02240(14) 0.30663(12) 0.50628(9) 0.0280(3) Uani 1 1 d .
H5 H -0.0441 0.2844 0.5513 0.034 Uiso 1 1 calc R
C6 C 0.15798(15) 0.26799(12) 0.51356(9) 0.0321(3) Uani 1 1 d .
H6 H 0.1846 0.2189 0.5640 0.038 Uiso 1 1 calc R
C7 C 0.25502(15) 0.30062(13) 0.44773(10) 0.0318(3) Uani 1 1 d .
H7 H 0.3470 0.2723 0.4532 0.038 Uiso 1 1 calc R
C8 C 0.21946(13) 0.37416(12) 0.37404(9) 0.0249(3) Uani 1 1 d .
H8 H 0.2863 0.3973 0.3294 0.030 Uiso 1 1 calc R
O9 O 0.04562(9) 0.45459(8) 0.21374(5) 0.0199(2) Uani 1 1 d .
C9 C 0.02080(11) 0.49317(10) 0.29333(8) 0.0167(3) Uani 1 1 d .
H9 H -0.0161(19) 0.3996(17) 0.2067(12) 0.059(5) Uiso 1 1 d .
C10 C 0.07443(12) 0.61386(11) 0.28203(8) 0.0181(3) Uani 1 1 d .
C11 C 0.10821(12) 0.71442(11) 0.27138(8) 0.0180(3) Uani 1 1 d .
O12 O 0.19845(9) 0.87908(8) 0.17472(5) 0.0209(2) Uani 1 1 d .
C12 C 0.15279(12) 0.83786(10) 0.26058(8) 0.0173(3) Uani 1 1 d .
H12 H 0.2717(19) 0.8246(17) 0.1627(12) 0.068(6) Uiso 1 1 d .
C13 C 0.38526(12) 0.79421(11) 0.33658(9) 0.0231(3) Uani 1 1 d .
H13 H 0.4168 0.7425 0.2996 0.028 Uiso 1 1 calc R
C14 C 0.46429(13) 0.81420(12) 0.40256(9) 0.0278(3) Uani 1 1 d .
H14 H 0.5513 0.7766 0.4106 0.033 Uiso 1 1 calc R
C15 C 0.41695(14) 0.88872(12) 0.45672(9) 0.0291(3) Uani 1 1 d .
H15 H 0.4708 0.8997 0.5027 0.035 Uiso 1 1 calc R
C16 C 0.29182(14) 0.94771(12) 0.44491(9) 0.0275(3) Uani 1 1 d .
H16 H 0.2610 1.0001 0.4815 0.033 Uiso 1 1 calc R
C17 C -0.01218(15) 1.05360(13) 0.38182(9) 0.0324(3) Uani 1 1 d .
H17 H 0.0131 1.0922 0.4265 0.039 Uiso 1 1 calc R
C18 C -0.13833(16) 1.07611(14) 0.34483(10) 0.0403(4) Uani 1 1 d .
H18 H -0.1993 1.1318 0.3641 0.048 Uiso 1 1 calc R
C19 C -0.17727(15) 1.01893(14) 0.28039(10) 0.0367(4) Uani 1 1 d .
H19 H -0.2654 1.0341 0.2573 0.044 Uiso 1 1 calc R
C20 C -0.08844(13) 0.93951(12) 0.24915(9) 0.0280(3) Uani 1 1 d .
H20 H -0.1141 0.9010 0.2044 0.034 Uiso 1 1 calc R
C21 C 0.15082(12) 0.39580(12) -0.02971(8) 0.0230(3) Uani 1 1 d .
H21 H 0.1515 0.4754 -0.0570 0.028 Uiso 1 1 calc R
C22 C 0.06635(13) 0.31387(12) -0.05666(9) 0.0261(3) Uani 1 1 d .
H22 H 0.0089 0.3378 -0.1029 0.031 Uiso 1 1 calc R
C23 C 0.06556(12) 0.19764(12) -0.01637(9) 0.0249(3) Uani 1 1 d .
H23 H 0.0085 0.1428 -0.0362 0.030 Uiso 1 1 calc R
C24 C 0.14649(12) 0.15992(11) 0.05239(9) 0.0215(3) Uani 1 1 d .
H24 H 0.1444 0.0805 0.0802 0.026 Uiso 1 1 calc R
C25 C 0.36210(12) 0.13104(11) 0.20754(8) 0.0226(3) Uani 1 1 d .
H25 H 0.3204 0.0570 0.2077 0.027 Uiso 1 1 calc R
C26 C 0.45903(13) 0.14441(12) 0.26623(9) 0.0267(3) Uani 1 1 d .
H26 H 0.4825 0.0790 0.3075 0.032 Uiso 1 1 calc R
C27 C 0.52234(13) 0.25186(12) 0.26562(9) 0.0267(3) Uani 1 1 d .
H27 H 0.5887 0.2592 0.3061 0.032 Uiso 1 1 calc R
C28 C 0.48849(12) 0.34886(12) 0.20565(8) 0.0228(3) Uani 1 1 d .
H28 H 0.5324 0.4222 0.2042 0.027 Uiso 1 1 calc R
O29 O 0.27067(9) 0.52694(8) 0.11023(6) 0.0224(2) Uani 1 1 d .
C29 C 0.33544(12) 0.42948(10) 0.07870(8) 0.0173(3) Uani 1 1 d .
H29 H 0.2001(18) 0.4989(15) 0.1454(11) 0.049(5) Uiso 1 1 d .
C30 C 0.45041(12) 0.48036(10) 0.02079(8) 0.0182(3) Uani 1 1 d .
C1A C -0.13087(12) 0.49312(11) 0.32358(8) 0.0189(3) Uani 1 1 d .
C4A C -0.14837(12) 0.42837(11) 0.40497(8) 0.0209(3) Uani 1 1 d .
C5A C -0.01423(13) 0.37816(11) 0.43226(8) 0.0205(3) Uani 1 1 d .
C8A C 0.08490(12) 0.41279(10) 0.36709(8) 0.0181(3) Uani 1 1 d .
C13A C 0.25985(12) 0.85096(10) 0.32564(8) 0.0177(3) Uani 1 1 d .
C16A C 0.21285(13) 0.92861(11) 0.37853(8) 0.0203(3) Uani 1 1 d .
C17A C 0.07624(13) 0.97300(11) 0.35174(8) 0.0224(3) Uani 1 1 d .
C20A C 0.03809(12) 0.91831(11) 0.28501(8) 0.0200(3) Uani 1 1 d .
C21A C 0.23359(12) 0.35848(11) 0.03769(8) 0.0176(3) Uani 1 1 d .
C24A C 0.23072(11) 0.24169(11) 0.07944(8) 0.0171(3) Uani 1 1 d .
C25A C 0.32738(11) 0.22812(11) 0.14857(8) 0.0174(3) Uani 1 1 d .
C28A C 0.39043(11) 0.33628(11) 0.14874(8) 0.0171(3) Uani 1 1 d .
N1G N -0.13571(13) 0.30301(12) 0.16232(9) 0.0395(3) Uani 1 1 d .
C1G C -0.19896(14) 0.25659(12) 0.12024(9) 0.0288(3) Uani 1 1 d .
C2G C -0.28101(15) 0.19544(16) 0.06870(11) 0.0435(4) Uani 1 1 d .
H2GA H -0.2408 0.1178 0.0667 0.065 Uiso 1 1 calc R
H2GB H -0.2825 0.2405 0.0112 0.065 Uiso 1 1 calc R
H2GC H -0.3754 0.1866 0.0932 0.065 Uiso 1 1 calc R
O3G O 0.39841(9) 0.72427(9) 0.14251(7) 0.0333(3) Uani 1 1 d .
C3G C 0.53093(13) 0.75333(13) 0.10313(10) 0.0320(3) Uani 1 1 d .
H3GA H 0.5280 0.7541 0.0414 0.038 Uiso 1 1 calc R
H3GB H 0.5994 0.6937 0.1263 0.038 Uiso 1 1 calc R
C4G C 0.5719(2) 0.87034(19) 0.11896(16) 0.0800(8) Uani 1 1 d .
H4GA H 0.5032 0.9289 0.0965 0.120 Uiso 1 1 calc R
H4GB H 0.6621 0.8912 0.0908 0.120 Uiso 1 1 calc R
H4GC H 0.5776 0.8684 0.1800 0.120 Uiso 1 1 calc R
H3G H 0.3620(17) 0.6518(16) 0.1301(11) 0.052(5) Uiso 1 1 d .

loop_
_atom_site_aniso_label
_atom_site_aniso_U_11
_atom_site_aniso_U_22
_atom_site_aniso_U_33
_atom_site_aniso_U_23
_atom_site_aniso_U_13
_atom_site_aniso_U_12
C1 0.0239(7) 0.0261(8) 0.0291(8) -0.0101(6) -0.0024(6) 0.0018(5)
C2 0.0207(7) 0.0369(9) 0.0453(10) -0.0227(8) -0.0029(6) 0.0037(6)
C3 0.0205(7) 0.0460(9) 0.0454(10) -0.0268(8) 0.0107(6) -0.0065(6)
C4 0.0292(8) 0.0363(8) 0.0292(9) -0.0128(7) 0.0114(6) -0.0114(6)
C5 0.0416(8) 0.0233(7) 0.0184(8) -0.0018(6) 0.0028(6) -0.0084(6)
C6 0.0458(9) 0.0255(8) 0.0235(8) 0.0019(6) -0.0099(6) 0.0000(6)
C7 0.0322(8) 0.0308(8) 0.0323(9) -0.0035(7) -0.0101(6) 0.0063(6)
C8 0.0236(7) 0.0264(7) 0.0240(8) -0.0025(6) 0.0003(5) 0.0012(5)
O9 0.0220(5) 0.0222(5) 0.0162(5) -0.0062(4) 0.0035(3) -0.0052(4)
C9 0.0176(6) 0.0176(6) 0.0148(7) -0.0030(5) 0.0016(5) -0.0016(5)
C10 0.0175(6) 0.0212(7) 0.0154(7) -0.0025(5) -0.0011(5) 0.0008(5)
C11 0.0181(6) 0.0213(7) 0.0142(7) -0.0025(5) -0.0005(5) 0.0007(5)
O12 0.0260(5) 0.0191(5) 0.0165(5) -0.0007(4) 0.0027(4) -0.0007(4)
C12 0.0195(6) 0.0162(6) 0.0159(7) -0.0023(5) 0.0009(5) -0.0015(5)
C13 0.0241(7) 0.0217(7) 0.0236(8) -0.0038(6) -0.0013(5) 0.0006(5)
C14 0.0243(7) 0.0256(8) 0.0324(9) -0.0001(6) -0.0075(6) -0.0009(6)
C15 0.0376(8) 0.0247(8) 0.0244(8) 0.0004(6) -0.0109(6) -0.0080(6)
C16 0.0418(8) 0.0207(7) 0.0211(8) -0.0060(6) -0.0017(6) -0.0048(6)
C17 0.0440(9) 0.0278(8) 0.0247(8) -0.0053(6) 0.0040(6) 0.0102(6)
C18 0.0462(9) 0.0393(9) 0.0320(9) -0.0006(8) 0.0077(7) 0.0236(7)
C19 0.0296(8) 0.0433(9) 0.0335(9) 0.0020(7) 0.0019(6) 0.0157(7)
C20 0.0265(7) 0.0311(8) 0.0244(8) 0.0003(6) -0.0006(6) 0.0033(6)
C21 0.0218(7) 0.0221(7) 0.0230(8) 0.0012(6) 0.0025(5) 0.0027(5)
C22 0.0216(7) 0.0353(8) 0.0210(8) -0.0034(6) -0.0024(5) 0.0008(6)
C23 0.0183(6) 0.0304(8) 0.0277(8) -0.0094(6) -0.0006(5) -0.0039(5)
C24 0.0205(6) 0.0174(7) 0.0264(8) -0.0036(6) 0.0019(5) -0.0027(5)
C25 0.0208(7) 0.0206(7) 0.0243(8) 0.0011(6) 0.0027(5) -0.0017(5)
C26 0.0233(7) 0.0294(8) 0.0242(8) 0.0038(6) 0.0015(5) 0.0044(6)
C27 0.0192(7) 0.0378(9) 0.0233(8) -0.0054(7) -0.0018(5) 0.0011(6)
C28 0.0199(6) 0.0238(7) 0.0256(8) -0.0074(6) 0.0025(5) -0.0038(5)
O29 0.0217(5) 0.0167(5) 0.0288(6) -0.0064(4) 0.0098(4) -0.0021(4)
C29 0.0178(6) 0.0139(6) 0.0198(7) -0.0033(5) 0.0048(5) -0.0006(5)
C30 0.0201(6) 0.0136(6) 0.0211(7) -0.0043(5) 0.0017(5) 0.0001(5)
C1A 0.0173(6) 0.0182(7) 0.0228(7) -0.0084(6) 0.0019(5) -0.0023(5)
C4A 0.0231(7) 0.0190(7) 0.0222(7) -0.0084(6) 0.0037(5) -0.0062(5)
C5A 0.0261(7) 0.0170(7) 0.0191(7) -0.0054(6) 0.0020(5) -0.0040(5)
C8A 0.0214(6) 0.0158(6) 0.0175(7) -0.0039(5) 0.0003(5) -0.0022(5)
C13A 0.0204(6) 0.0148(6) 0.0172(7) -0.0007(5) 0.0011(5) -0.0028(5)
C16A 0.0264(7) 0.0155(6) 0.0181(7) -0.0005(5) 0.0011(5) -0.0036(5)
C17A 0.0287(7) 0.0176(7) 0.0194(7) 0.0000(6) 0.0039(5) 0.0013(5)
C20A 0.0211(6) 0.0157(7) 0.0216(7) 0.0007(5) 0.0026(5) 0.0009(5)
C21A 0.0156(6) 0.0177(7) 0.0186(7) -0.0021(5) 0.0052(5) -0.0005(5)
C24A 0.0149(6) 0.0180(7) 0.0180(7) -0.0032(5) 0.0045(5) -0.0006(5)
C25A 0.0146(6) 0.0184(7) 0.0186(7) -0.0022(5) 0.0035(5) -0.0003(5)
C28A 0.0156(6) 0.0184(7) 0.0165(7) -0.0027(5) 0.0052(5) -0.0006(5)
N1G 0.0357(7) 0.0410(8) 0.0446(9) -0.0158(7) 0.0039(6) -0.0143(6)
C1G 0.0274(7) 0.0285(8) 0.0301(9) -0.0048(7) 0.0033(6) -0.0034(6)
C2G 0.0327(8) 0.0616(12) 0.0410(10) -0.0216(9) -0.0026(7) -0.0103(8)
O3G 0.0275(5) 0.0296(6) 0.0463(7) -0.0194(5) 0.0137(4) -0.0075(4)
C3G 0.0209(7) 0.0382(9) 0.0385(9) -0.0134(7) 0.0064(6) -0.0004(6)
C4G 0.0620(13) 0.0754(15) 0.114(2) -0.0597(14) 0.0540(12) -0.0453(11)

loop_
_atom_type_symbol
_atom_type_description
_atom_type_scat_dispersion_real
_atom_type_scat_dispersion_imag
_atom_type_scat_source
C C 0.0033 0.0016 'International Tables Vol C Tables 4.2.6.8 and 6.1.1.4'
H H 0.0000 0.0000 'International Tables Vol C Tables 4.2.6.8 and 6.1.1.4'
N N 0.0061 0.0033 'International Tables Vol C Tables 4.2.6.8 and 6.1.1.4'
O O 0.0106 0.0060 'International Tables Vol C Tables 4.2.6.8 and 6.1.1.4'

loop_
_geom_angle_atom_site_label_1
_geom_angle_atom_site_label_2
_geom_angle_atom_site_label_3
_geom_angle
_geom_angle_site_symmetry_1
C1A C1 C2 117.85(14) .
C3 C2 C1 120.73(14) .
C2 C3 C4 121.33(13) .
C4A C4 C3 118.28(14) .
C5A C5 C6 118.84(13) .
C5 C6 C7 120.50(13) .
C6 C7 C8 120.89(13) .
C8A C8 C7 118.49(13) .
O9 C9 C10 106.09(10) .
O9 C9 C8A 113.27(10) .
C10 C9 C8A 112.21(10) .
O9 C9 C1A 114.65(10) .
C10 C9 C1A 109.18(10) .
C8A C9 C1A 101.54(10) .
C11 C10 C9 175.13(12) .
C10 C11 C12 178.15(13) .
O12 C12 C11 110.56(10) .
O12 C12 C20A 108.76(10) .
C11 C12 C20A 112.17(10) .
O12 C12 C13A 114.04(10) .
C11 C12 C13A 109.75(10) .
C20A C12 C13A 101.30(10) .
C13A C13 C14 118.68(12) .
C15 C14 C13 120.34(12) .
C14 C15 C16 121.10(13) .
C16A C16 C15 118.72(13) .
C18 C17 C17A 118.31(14) .
C19 C18 C17 121.35(13) .
C18 C19 C20 120.61(13) .
C20A C20 C19 118.12(14) .
C21A C21 C22 118.50(12) .
C23 C22 C21 120.51(13) .
C22 C23 C24 121.34(12) .
C23 C24 C24A 118.20(12) .
C25A C25 C26 118.59(13) .
C25 C26 C27 121.18(13) .
C26 C27 C28 120.09(13) .
C28A C28 C27 118.73(13) .
O29 C29 C30 105.64(10) .
O29 C29 C28A 113.11(10) .
C30 C29 C28A 110.05(10) .
O29 C29 C21A 112.51(9) .
C30 C29 C21A 113.95(10) .
C28A C29 C21A 101.78(10) .
C30 C30 C29 174.96(18) 2_665
C1 C1A C4A 121.66(12) .
C1 C1A C9 127.83(12) .
C4A C1A C9 110.44(11) .
C4 C4A C1A 120.14(12) .
C4 C4A C5A 131.02(13) .
C1A C4A C5A 108.84(11) .
C5 C5A C8A 120.25(12) .
C5 C5A C4A 131.27(12) .
C8A C5A C4A 108.47(11) .
C8 C8A C5A 121.00(12) .
C8 C8A C9 128.42(12) .
C5A C8A C9 110.58(10) .
C13 C13A C16A 121.41(12) .
C13 C13A C12 127.83(11) .
C16A C13A C12 110.72(10) .
C16 C16A C13A 119.71(12) .
C16 C16A C17A 131.77(12) .
C13A C16A C17A 108.46(11) .
C17 C17A C20A 120.05(12) .
C17 C17A C16A 131.29(13) .
C20A C17A C16A 108.66(11) .
C20 C20A C17A 121.53(12) .
C20 C20A C12 127.69(12) .
C17A C20A C12 110.78(11) .
C21 C21A C24A 120.98(12) .
C21 C21A C29 128.87(11) .
C24A C21A C29 110.14(11) .
C24 C24A C21A 120.45(12) .
C24 C24A C25A 130.63(12) .
C21A C24A C25A 108.91(11) .
C25 C25A C28A 119.99(12) .
C25 C25A C24A 131.31(12) .
C28A C25A C24A 108.70(11) .
C28 C28A C25A 121.39(12) .
C28 C28A C29 128.14(11) .
C25A C28A C29 110.46(11) .
N1G C1G C2G 178.44(17) .
O3G C3G C4G 109.39(12) .

loop_
_geom_bond_atom_site_label_1
_geom_bond_atom_site_label_2
_geom_bond_distance
_geom_bond_site_symmetry_2
C1 C1A 1.3841(19) .
C1 C2 1.3955(19) .
C2 C3 1.383(2) .
C3 C4 1.391(2) .
C4 C4A 1.3897(18) .
C5 C5A 1.385(2) .
C5 C6 1.389(2) .
C6 C7 1.389(2) .
C7 C8 1.389(2) .
C8 C8A 1.3789(18) .
O9 C9 1.4322(15) .
C9 C10 1.4742(18) .
C9 C8A 1.5268(18) .
C9 C1A 1.5294(17) .
C10 C11 1.1936(17) .
C11 C12 1.4757(17) .
O12 C12 1.4311(15) .
C12 C20A 1.5229(17) .
C12 C13A 1.5324(18) .
C13 C13A 1.3803(17) .
C13 C14 1.3870(19) .
C14 C15 1.385(2) .
C15 C16 1.391(2) .
C16 C16A 1.3887(19) .
C17 C18 1.388(2) .
C17 C17A 1.3910(19) .
C18 C19 1.387(2) .
C19 C20 1.392(2) .
C20 C20A 1.3817(18) .
C21 C21A 1.3831(18) .
C21 C22 1.3950(19) .
C22 C23 1.389(2) .
C23 C24 1.3898(19) .
C24 C24A 1.3929(18) .
C25 C25A 1.3885(18) .
C25 C26 1.3889(19) .
C26 C27 1.391(2) .
C27 C28 1.395(2) .
C28 C28A 1.3741(18) .
O29 C29 1.4386(15) .
C29 C30 1.4802(17) .
C29 C28A 1.5291(18) .
C29 C21A 1.5316(18) .
C30 C30 1.195(2) 2_665
C1A C4A 1.3947(19) .
C4A C5A 1.4739(19) .
C5A C8A 1.3984(18) .
C13A C16A 1.3961(18) .
C16A C17A 1.4724(18) .
C17A C20A 1.3981(18) .
C21A C24A 1.4016(18) .
C24A C25A 1.4721(18) .
C25A C28A 1.3991(17) .
N1G C1G 1.1354(18) .
C1G C2G 1.445(2) .
O3G C3G 1.4254(16) .
C3G C4G 1.480(2) .

loop_
_geom_hbond_atom_site_label_D
_geom_hbond_atom_site_label_H
_geom_hbond_atom_site_label_A
_geom_hbond_distance_DH
_geom_hbond_distance_HA
_geom_hbond_distance_DA
_geom_hbond_angle_DHA
O9 H9 N1G 0.903(19) 1.865(19) 2.7469(17) 164.9(17)
O29 H29 O9 0.895(19) 1.842(19) 2.7339(15) 174.3(16)
O12 H12 O3G 0.979(19) 1.74(2) 2.7170(15) 178.2(18)
O3G H3G O29 0.968(19) 1.784(19) 2.7453(15) 171.6(15)

loop_
_geom_torsion_atom_site_label_1
_geom_torsion_atom_site_label_2
_geom_torsion_atom_site_label_3
_geom_torsion_atom_site_label_4
_geom_torsion
_geom_torsion_site_symmetry_4
C1A C1 C2 C3 1.0(2) .
C1 C2 C3 C4 0.1(2) .
C2 C3 C4 C4A -0.7(2) .
C5A C5 C6 C7 0.0(2) .
C5 C6 C7 C8 1.2(2) .
C6 C7 C8 C8A -0.9(2) .
O9 C9 C10 C11 93.1(15) .
C8A C9 C10 C11 -142.7(15) .
C1A C9 C10 C11 -30.9(16) .
C9 C10 C11 C12 141(3) .
C10 C11 C12 O12 130(4) .
C10 C11 C12 C20A -108(4) .
C10 C11 C12 C13A 3(4) .
C13A C13 C14 C15 0.7(2) .
C13 C14 C15 C16 -1.9(2) .
C14 C15 C16 C16A 1.4(2) .
C17A C17 C18 C19 1.0(2) .
C17 C18 C19 C20 -2.0(2) .
C18 C19 C20 C20A 0.9(2) .
C21A C21 C22 C23 0.15(18) .
C21 C22 C23 C24 1.06(19) .
C22 C23 C24 C24A -0.93(18) .
C25A C25 C26 C27 -1.08(19) .
C25 C26 C27 C28 0.32(19) .
C26 C27 C28 C28A 1.08(19) .
O29 C29 C30 C30 93.1(18) 2_665
C28A C29 C30 C30 -29.3(19) 2_665
C21A C29 C30 C30 -142.9(18) 2_665
C2 C1 C1A C4A -1.52(19) .
C2 C1 C1A C9 -178.10(12) .
O9 C9 C1A C1 -57.21(17) .
C10 C9 C1A C1 61.64(16) .
C8A C9 C1A C1 -179.72(12) .
O9 C9 C1A C4A 125.90(11) .
C10 C9 C1A C4A -115.26(12) .
C8A C9 C1A C4A 3.39(13) .
C3 C4 C4A C1A 0.20(19) .
C3 C4 C4A C5A -179.37(13) .
C1 C1A C4A C4 0.93(19) .
C9 C1A C4A C4 178.05(11) .
C1 C1A C4A C5A -179.41(11) .
C9 C1A C4A C5A -2.29(14) .
C6 C5 C5A C8A -1.51(19) .
C6 C5 C5A C4A 177.31(13) .
C4 C4A C5A C5 0.7(2) .
C1A C4A C5A C5 -178.89(13) .
C4 C4A C5A C8A 179.66(13) .
C1A C4A C5A C8A 0.05(14) .
C7 C8 C8A C5A -0.56(19) .
C7 C8 C8A C9 -179.94(12) .
C5 C5A C8A C8 1.81(19) .
C4A C5A C8A C8 -177.26(11) .
C5 C5A C8A C9 -178.71(11) .
C4A C5A C8A C9 2.22(14) .
O9 C9 C8A C8 52.62(17) .
C10 C9 C8A C8 -67.48(16) .
C1A C9 C8A C8 176.06(12) .
O9 C9 C8A C5A -126.82(11) .
C10 C9 C8A C5A 113.09(11) .
C1A C9 C8A C5A -3.37(13) .
C14 C13 C13A C16A 0.98(19) .
C14 C13 C13A C12 -176.68(12) .
O12 C12 C13A C13 -66.08(16) .
C11 C12 C13A C13 58.58(16) .
C20A C12 C13A C13 177.30(12) .
O12 C12 C13A C16A 116.06(12) .
C11 C12 C13A C16A -119.28(11) .
C20A C12 C13A C16A -0.56(13) .
C15 C16 C16A C13A 0.25(19) .
C15 C16 C16A C17A 177.29(13) .
C13 C13A C16A C16 -1.47(19) .
C12 C13A C16A C16 176.55(11) .
C13 C13A C16A C17A -179.14(11) .
C12 C13A C16A C17A -1.13(14) .
C18 C17 C17A C20A 1.0(2) .
C18 C17 C17A C16A -178.22(14) .
C16 C16A C17A C17 4.5(2) .
C13A C16A C17A C17 -178.21(14) .
C16 C16A C17A C20A -174.76(14) .
C13A C16A C17A C20A 2.54(14) .
C19 C20 C20A C17A 1.0(2) .
C19 C20 C20A C12 -178.61(12) .
C17 C17A C20A C20 -2.0(2) .
C16A C17A C20A C20 177.35(12) .
C17 C17A C20A C12 177.69(12) .
C16A C17A C20A C12 -2.95(14) .
O12 C12 C20A C20 61.41(16) .
C11 C12 C20A C20 -61.19(17) .
C13A C12 C20A C20 -178.16(13) .
O12 C12 C20A C17A -118.27(11) .
C11 C12 C20A C17A 119.13(12) .
C13A C12 C20A C17A 2.16(13) .
C22 C21 C21A C24A -1.45(18) .
C22 C21 C21A C29 179.41(11) .
O29 C29 C21A C21 58.34(17) .
C30 C29 C21A C21 -61.88(16) .
C28A C29 C21A C21 179.71(12) .
O29 C29 C21A C24A -120.87(11) .
C30 C29 C21A C24A 118.90(11) .
C28A C29 C21A C24A 0.49(12) .
C23 C24 C24A C21A -0.37(17) .
C23 C24 C24A C25A -179.26(12) .
C21 C21A C24A C24 1.58(17) .
C29 C21A C24A C24 -179.13(10) .
C21 C21A C24A C25A -179.31(11) .
C29 C21A C24A C25A -0.02(13) .
C26 C25 C25A C28A 0.46(18) .
C26 C25 C25A C24A 179.69(12) .
C24 C24A C25A C25 -0.8(2) .
C21A C24A C25A C25 -179.82(12) .
C24 C24A C25A C28A 178.47(12) .
C21A C24A C25A C28A -0.52(13) .
C27 C28 C28A C25A -1.71(18) .
C27 C28 C28A C29 179.13(11) .
C25 C25A C28A C28 0.95(18) .
C24A C25A C28A C28 -178.44(11) .
C25 C25A C28A C29 -179.75(11) .
C24A C25A C28A C29 0.85(13) .
O29 C29 C28A C28 -60.65(16) .
C30 C29 C28A C28 57.25(16) .
C21A C29 C28A C28 178.41(12) .
O29 C29 C28A C25A 120.12(11) .
C30 C29 C28A C25A -121.99(11) .
C21A C29 C28A C25A -0.82(12) .
